data_7158462
loop_
_publ_author_name
'Peng, Xiaogang'
'Zhou, Shuang'
'Liu, Junjun'
'Gao, Ying'
'Chang, Jinling'
'Ruan, Hanli'

_publ_section_title
;
 (+-)-Usphenethylones A-C, three pairs of heterodimeric polyketide
 enantiomers from <i>Aspergillus ustus</i> 3.3904.
;
_journal_issue 3
_journal_name_full 'Organic &amp; biomolecular chemistry'
_journal_page_first 694
_journal_page_last 700
_journal_paper_doi 10.1039/d1ob02006d
_journal_volume 20
_journal_year 2022
_chemical_absolute_configuration ad
_chemical_formula_moiety 'C20 H24 O6'
_chemical_formula_sum 'C20 H24 O6'
_chemical_formula_weight 360.39
_space_group_crystal_system monoclinic
_space_group_IT_number 4
_space_group_name_Hall 'P 2yb'
_space_group_name_H-M_alt 'P 1 21 1'
_atom_sites_solution_hydrogens geom
_atom_sites_solution_primary dual
_audit_creation_date 2021-05-06
_audit_creation_method
; 
Olex2 1.3 
(compiled 2020.11.12 svn.r5f609507 for OlexSys, GUI svn.r6272) 
;
_audit_update_record
;
2021-08-20 deposited with the CCDC.	2021-12-22 downloaded from the CCDC.
;
_cell_angle_alpha 90
_cell_angle_beta 91.418(2)
_cell_angle_gamma 90
_cell_formula_units_Z 4
_cell_length_a 8.5427(4)
_cell_length_b 15.2194(8)
_cell_length_c 14.1219(7)
_cell_measurement_reflns_used 9938
_cell_measurement_temperature 100.0
_cell_measurement_theta_max 57.07
_cell_measurement_theta_min 3.72
_cell_volume 1835.49(16)
_computing_cell_refinement 'SAINT V8.40B (?, 2016)'
_computing_data_collection 'Bruker APEX2'
_computing_data_reduction 'SAINT V8.40B (?, 2016)'
_computing_molecular_graphics 'Olex2 1.3 (Dolomanov et al., 2009)'
_computing_publication_material 'Olex2 1.3 (Dolomanov et al., 2009)'
_computing_structure_refinement 'XL  (Sheldrick, 2008)'
_computing_structure_solution 'XM  (Sheldrick, 2008)'
_diffrn_ambient_temperature 100.0
_diffrn_measured_fraction_theta_full 0.995
_diffrn_measured_fraction_theta_max 0.995
_diffrn_measurement_device_type 'Bruker APEX-II CCD'
_diffrn_measurement_method '\f and \w scans'
_diffrn_radiation_type GaK\a
_diffrn_radiation_wavelength 1.34138
_diffrn_reflns_av_R_equivalents 0.0400
_diffrn_reflns_av_unetI/netI 0.0273
_diffrn_reflns_Laue_measured_fraction_full 0.995
_diffrn_reflns_Laue_measured_fraction_max 0.995
_diffrn_reflns_limit_h_max 10
_diffrn_reflns_limit_h_min -10
_diffrn_reflns_limit_k_max 19
_diffrn_reflns_limit_k_min -19
_diffrn_reflns_limit_l_max 17
_diffrn_reflns_limit_l_min -17
_diffrn_reflns_number 43116
_diffrn_reflns_point_group_measured_fraction_full 0.978
_diffrn_reflns_point_group_measured_fraction_max 0.980
_diffrn_reflns_theta_full 53.594
_diffrn_reflns_theta_max 57.066
_diffrn_reflns_theta_min 2.723
_diffrn_source_current 3.57
_diffrn_source_power 0.2497215
_diffrn_source_voltage 69.95
_diffrn_standards_number 0
_exptl_absorpt_coefficient_mu 0.505
_exptl_absorpt_correction_T_max 0.7512
_exptl_absorpt_correction_T_min 0.6663
_exptl_absorpt_correction_type multi-scan
_exptl_absorpt_process_details 'SADABS-2016/2 (Bruker,2016/2)'
_exptl_crystal_colour colourless
_exptl_crystal_colour_primary colourless
_exptl_crystal_density_diffrn 1.304
_exptl_crystal_description block
_exptl_crystal_F_000 768
_exptl_crystal_size_max 0.12
_exptl_crystal_size_mid 0.1
_exptl_crystal_size_min 0.1
_refine_diff_density_max 0.226
_refine_diff_density_min -0.261
_refine_diff_density_rms 0.057
_refine_ls_abs_structure_details
; 
 Flack x determined using 3044 quotients [(I+)-(I-)]/[(I+)+(I-)] 
 (Parsons, Flack and Wagner, Acta Cryst. B69 (2013) 249-259). 
;
_refine_ls_abs_structure_Flack -0.10(6)
_refine_ls_extinction_method none
_refine_ls_goodness_of_fit_ref 1.094
_refine_ls_hydrogen_treatment constr
_refine_ls_matrix_type full
_refine_ls_number_parameters 479
_refine_ls_number_reflns 7371
_refine_ls_number_restraints 1
_refine_ls_restrained_S_all 1.094
_refine_ls_R_factor_all 0.0392
_refine_ls_R_factor_gt 0.0351
_refine_ls_shift/su_max 0.000
_refine_ls_shift/su_mean 0.000
_refine_ls_structure_factor_coef Fsqd
_refine_ls_weighting_details 'w=1/[\s^2^(Fo^2^)+(0.0583P)^2^+0.2432P] where P=(Fo^2^+2Fc^2^)/3'
_refine_ls_weighting_scheme calc
_refine_ls_wR_factor_gt 0.0896
_refine_ls_wR_factor_ref 0.0970
_reflns_Friedel_coverage 0.894
_reflns_Friedel_fraction_full 0.960
_reflns_Friedel_fraction_max 0.963
_reflns_number_gt 6911
_reflns_number_total 7371
_reflns_threshold_expression 'I > 2\s(I)'
_cod_data_source_file d1ob02006d2.cif
_cod_data_source_block 210429c_0m
_cod_depositor_comments 'Adding full bibliography for 7158459--7158466.cif.'
_cod_database_code 7158462
_shelx_shelxl_version_number 2018/3
_shelx_space_group_comment
; 
The symmetry employed for this shelxl refinement is uniquely defined 
by the following loop, which should always be used as a source of 
symmetry information in preference to the above space-group names. 
They are only intended as comments. 
;
_shelx_estimated_absorpt_t_max 0.951
_shelx_estimated_absorpt_t_min 0.942
_olex2_refinement_description
; 
1. Fixed Uiso 
 At 1.2 times of: 
  All C(H) groups, All C(H,H) groups 
 At 1.5 times of: 
  All C(H,H,H) groups 
2.a Ternary CH refined with riding coordinates: 
 C7(H7), C7A(H7A) 
2.b Secondary CH2 refined with riding coordinates: 
 C8(H8A,H8B), C9(H9A,H9B), C16(H16A,H16B), C8A(H8AA,H8AB), C9A(H9AA,H9AB), 
 C16A(H16C,H16D) 
2.c Aromatic/amide H refined with riding coordinates: 
 C3(H3), C6(H6), C3A(H3A), C6A(H6A) 
2.d Idealised Me refined as rotating group: 
 C1'(H1'A,H1'B,H1'C), C2'(H2'A,H2'B,H2'C), C3'(H3'A,H3'B,H3'C), C15(H15A,H15B, 
 H15C), C17(H17A,H17B,H17C), C1A'(H1AA,H1AB,H1AC), C2A'(H2AA,H2AB,H2AC), 
 C3A'(H3AA,H3AB,H3AC), C15A(H15D,H15E,H15F), C17A(H17D,H17E,H17F) 
;
_olex2_submission_special_instructions 'No special instructions were received'

loop_
_space_group_symop_operation_xyz
'x, y, z'
'-x, y+1/2, -z'

loop_
_atom_site_label
_atom_site_type_symbol
_atom_site_fract_x
_atom_site_fract_y
_atom_site_fract_z
_atom_site_U_iso_or_equiv
_atom_site_adp_type
_atom_site_occupancy
_atom_site_site_symmetry_order
_atom_site_calc_flag
_atom_site_refinement_flags_posn
_atom_site_refinement_flags_adp
_atom_site_refinement_flags_occupancy
_atom_site_disorder_assembly
_atom_site_disorder_group
C1 C 0.3170(2) 0.79917(16) 0.72958(17) 0.0219(5) Uani 1 1 d . . . . .
C1' C 0.5150(3) 0.95853(18) 0.88427(19) 0.0305(6) Uani 1 1 d . . . . .
H1'A H 0.582059 0.979015 0.833454 0.046 Uiso 1 1 calc R U . . .
H1'B H 0.579540 0.946168 0.941057 0.046 Uiso 1 1 calc R U . . .
H1'C H 0.438067 1.004081 0.898602 0.046 Uiso 1 1 calc R U . . .
C2 C 0.3608(2) 0.88039(17) 0.76659(17) 0.0224(5) Uani 1 1 d . . . . .
C2' C 0.2799(3) 1.10717(17) 0.6009(2) 0.0322(6) Uani 1 1 d . . . . .
H2'A H 0.253114 1.151177 0.552479 0.048 Uiso 1 1 calc R U . . .
H2'B H 0.393929 1.100831 0.606031 0.048 Uiso 1 1 calc R U . . .
H2'C H 0.239620 1.126021 0.662006 0.048 Uiso 1 1 calc R U . . .
C3 C 0.3289(3) 0.95747(17) 0.71619(18) 0.0243(5) Uani 1 1 d . . . . .
H3 H 0.360248 1.012702 0.741626 0.029 Uiso 1 1 calc R U . . .
C3' C 0.0720(3) 0.79317(18) 0.46660(19) 0.0321(6) Uani 1 1 d . . . . .
H3'A H 0.017071 0.803577 0.405890 0.048 Uiso 1 1 calc R U . . .
H3'B H -0.000697 0.767529 0.511535 0.048 Uiso 1 1 calc R U . . .
H3'C H 0.159341 0.752592 0.457219 0.048 Uiso 1 1 calc R U . . .
C4 C 0.2512(3) 0.95323(16) 0.62871(18) 0.0229(5) Uani 1 1 d . . . . .
C5 C 0.2073(2) 0.87168(17) 0.59012(17) 0.0224(5) Uani 1 1 d . . . . .
C6 C 0.2412(2) 0.79593(16) 0.64046(18) 0.0226(5) Uani 1 1 d . . . . .
H6 H 0.212579 0.740586 0.614180 0.027 Uiso 1 1 calc R U . . .
C7 C 0.3482(3) 0.71629(16) 0.78550(17) 0.0219(5) Uani 1 1 d . . . . .
H7 H 0.440394 0.726237 0.829198 0.026 Uiso 1 1 calc R U . . .
C8 C 0.2093(3) 0.68941(17) 0.84350(19) 0.0257(5) Uani 1 1 d . . . . .
H8A H 0.115012 0.685058 0.801576 0.031 Uiso 1 1 calc R U . . .
H8B H 0.189602 0.735037 0.891730 0.031 Uiso 1 1 calc R U . . .
C9 C 0.2376(3) 0.60172(17) 0.89241(18) 0.0258(5) Uani 1 1 d . . . . .
H9A H 0.314442 0.609126 0.945460 0.031 Uiso 1 1 calc R U . . .
H9B H 0.138579 0.579663 0.918525 0.031 Uiso 1 1 calc R U . . .
C10 C 0.2987(3) 0.53730(16) 0.82245(17) 0.0232(5) Uani 1 1 d . . . . .
C11 C 0.2777(3) 0.44557(18) 0.83858(19) 0.0294(5) Uani 1 1 d . . . . .
C12 C 0.4023(3) 0.41630(18) 0.68937(19) 0.0287(5) Uani 1 1 d . . . . .
C13 C 0.4268(3) 0.50255(17) 0.67259(18) 0.0242(5) Uani 1 1 d . . . . .
C14 C 0.3687(3) 0.56352(16) 0.74166(17) 0.0216(5) Uani 1 1 d . . . . .
C15 C 0.5097(3) 0.53702(18) 0.58807(18) 0.0282(5) Uani 1 1 d . . . . .
H15A H 0.433302 0.563232 0.543539 0.042 Uiso 1 1 calc R U . . .
H15B H 0.564091 0.488680 0.556931 0.042 Uiso 1 1 calc R U . . .
H15C H 0.586000 0.581693 0.608428 0.042 Uiso 1 1 calc R U . . .
C16 C 0.4450(3) 0.33900(19) 0.6290(2) 0.0351(6) Uani 1 1 d . . . . .
H16A H 0.483060 0.360821 0.567617 0.042 Uiso 1 1 calc R U . . .
H16B H 0.349774 0.303554 0.615761 0.042 Uiso 1 1 calc R U . . .
C17 C 0.5695(4) 0.2804(2) 0.6741(2) 0.0425(7) Uani 1 1 d . . . . .
H17A H 0.587238 0.229581 0.633228 0.064 Uiso 1 1 calc R U . . .
H17B H 0.534483 0.260266 0.736027 0.064 Uiso 1 1 calc R U . . .
H17C H 0.667174 0.313634 0.682380 0.064 Uiso 1 1 calc R U . . .
O1 O 0.43513(19) 0.87997(12) 0.85454(12) 0.0271(4) Uani 1 1 d . . . . .
O2 O 0.2116(2) 1.02506(11) 0.57492(13) 0.0285(4) Uani 1 1 d . . . . .
O3 O 0.1311(2) 0.87499(12) 0.50345(12) 0.0282(4) Uani 1 1 d . . . . .
O4 O 0.38802(17) 0.64877(11) 0.71709(12) 0.0231(3) Uani 1 1 d . . . . .
O5 O 0.3289(2) 0.38795(12) 0.76928(14) 0.0327(4) Uani 1 1 d . . . . .
O6 O 0.2160(2) 0.41187(14) 0.90655(15) 0.0403(5) Uani 1 1 d . . . . .
C1A C 0.1903(2) 0.21724(16) 0.22337(17) 0.0203(5) Uani 1 1 d . . . . .
C1A' C 0.0257(3) 0.05046(17) 0.37690(19) 0.0282(5) Uani 1 1 d . . . . .
H1AA H -0.038203 0.025122 0.325165 0.042 Uiso 1 1 calc R U . . .
H1AB H -0.039812 0.060339 0.431915 0.042 Uiso 1 1 calc R U . . .
H1AC H 0.110711 0.009872 0.394194 0.042 Uiso 1 1 calc R U . . .
C2A C 0.1609(2) 0.13422(16) 0.26013(16) 0.0207(5) Uani 1 1 d . . . . .
C2A' C 0.2745(3) -0.08850(18) 0.1000(2) 0.0325(6) Uani 1 1 d . . . . .
H2AA H 0.303110 -0.131496 0.051700 0.049 Uiso 1 1 calc R U . . .
H2AB H 0.160705 -0.088734 0.107029 0.049 Uiso 1 1 calc R U . . .
H2AC H 0.325811 -0.103934 0.160535 0.049 Uiso 1 1 calc R U . . .
C3A C 0.2023(3) 0.05847(16) 0.21085(17) 0.0223(5) Uani 1 1 d . . . . .
H3A H 0.181073 0.002069 0.236328 0.027 Uiso 1 1 calc R U . . .
C3A' C 0.4225(3) 0.23245(18) -0.03591(19) 0.0301(5) Uani 1 1 d . . . . .
H3AA H 0.480648 0.224033 -0.094154 0.045 Uiso 1 1 calc R U . . .
H3AB H 0.489194 0.262536 0.011299 0.045 Uiso 1 1 calc R U . . .
H3AC H 0.329070 0.268074 -0.049661 0.045 Uiso 1 1 calc R U . . .
C4A C 0.2748(2) 0.06628(16) 0.12428(17) 0.0208(5) Uani 1 1 d . . . . .
C5A C 0.3035(2) 0.14957(17) 0.08594(16) 0.0216(5) Uani 1 1 d . . . . .
C6A C 0.2599(2) 0.22376(16) 0.13518(17) 0.0206(5) Uani 1 1 d . . . . .
H6A H 0.277617 0.280131 0.108613 0.025 Uiso 1 1 calc R U . . .
C7A C 0.1513(2) 0.29762(16) 0.28018(17) 0.0214(5) Uani 1 1 d . . . . .
H7A H 0.058836 0.284421 0.319846 0.026 Uiso 1 1 calc R U . . .
C8A C 0.2874(3) 0.32590(16) 0.34473(17) 0.0227(5) Uani 1 1 d . . . . .
H8AA H 0.381435 0.335248 0.306403 0.027 Uiso 1 1 calc R U . . .
H8AB H 0.311244 0.278604 0.391002 0.027 Uiso 1 1 calc R U . . .
C9A C 0.2495(3) 0.41066(17) 0.39791(17) 0.0232(5) Uani 1 1 d . . . . .
H9AA H 0.180687 0.397229 0.451410 0.028 Uiso 1 1 calc R U . . .
H9AB H 0.347344 0.437053 0.423943 0.028 Uiso 1 1 calc R U . . .
C10A C 0.1690(3) 0.47458(16) 0.33174(17) 0.0216(5) Uani 1 1 d . . . . .
C11A C 0.1615(3) 0.56491(16) 0.35884(18) 0.0242(5) Uani 1 1 d . . . . .
C12A C 0.0179(3) 0.59477(17) 0.21200(18) 0.0258(5) Uani 1 1 d . . . . .
C13A C 0.0290(2) 0.51115(17) 0.18206(17) 0.0231(5) Uani 1 1 d . . . . .
C14A C 0.1059(2) 0.44965(16) 0.24589(17) 0.0198(4) Uani 1 1 d . . . . .
C15A C -0.0379(3) 0.47794(18) 0.08939(18) 0.0283(5) Uani 1 1 d . . . . .
H15D H -0.112020 0.430278 0.101279 0.042 Uiso 1 1 calc R U . . .
H15E H 0.046937 0.455952 0.050406 0.042 Uiso 1 1 calc R U . . .
H15F H -0.092327 0.525940 0.056063 0.042 Uiso 1 1 calc R U . . .
C16A C -0.0592(3) 0.67035(18) 0.1613(2) 0.0331(6) Uani 1 1 d . . . . .
H16C H -0.107493 0.709487 0.208395 0.040 Uiso 1 1 calc R U . . .
H16D H -0.143829 0.647644 0.118889 0.040 Uiso 1 1 calc R U . . .
C17A C 0.0538(4) 0.7227(2) 0.1039(3) 0.0506(8) Uani 1 1 d . . . . .
H17D H 0.099703 0.684685 0.055945 0.076 Uiso 1 1 calc R U . . .
H17E H 0.137041 0.746072 0.145697 0.076 Uiso 1 1 calc R U . . .
H17F H -0.001870 0.771419 0.072631 0.076 Uiso 1 1 calc R U . . .
O1' O 0.09039(19) 0.13243(12) 0.34683(12) 0.0269(4) Uani 1 1 d . . . . .
O2' O 0.32402(19) -0.00307(11) 0.07170(12) 0.0256(4) Uani 1 1 d . . . . .
O3' O 0.37653(19) 0.14908(12) 0.00016(12) 0.0254(4) Uani 1 1 d . . . . .
O4' O 0.10891(17) 0.36646(11) 0.21279(11) 0.0221(3) Uani 1 1 d . . . . .
O5' O 0.08343(19) 0.62182(11) 0.29745(13) 0.0278(4) Uani 1 1 d . . . . .
O6' O 0.2169(2) 0.59666(12) 0.43115(13) 0.0322(4) Uani 1 1 d . . . . .

loop_
_atom_site_aniso_label
_atom_site_aniso_U_11
_atom_site_aniso_U_22
_atom_site_aniso_U_33
_atom_site_aniso_U_23
_atom_site_aniso_U_13
_atom_site_aniso_U_12
C1 0.0176(9) 0.0189(12) 0.0294(13) 0.0016(10) 0.0031(8) 0.0002(8)
C1' 0.0347(12) 0.0291(14) 0.0276(13) -0.0058(11) 0.0006(10) -0.0009(11)
C2 0.0190(10) 0.0240(12) 0.0243(12) -0.0019(10) 0.0038(8) 0.0013(9)
C2' 0.0497(15) 0.0148(12) 0.0322(14) 0.0002(10) 0.0049(11) -0.0026(11)
C3 0.0228(10) 0.0198(12) 0.0306(13) -0.0041(10) 0.0054(9) 0.0002(9)
C3' 0.0431(14) 0.0245(13) 0.0285(14) -0.0040(11) -0.0032(11) -0.0001(11)
C4 0.0217(10) 0.0191(12) 0.0281(13) 0.0044(10) 0.0057(9) 0.0021(9)
C5 0.0211(10) 0.0214(12) 0.0250(12) 0.0009(10) 0.0030(8) 0.0005(9)
C6 0.0197(10) 0.0191(12) 0.0290(12) 0.0014(10) 0.0022(8) -0.0002(8)
C7 0.0206(10) 0.0191(12) 0.0261(12) 0.0010(10) 0.0002(9) 0.0004(9)
C8 0.0246(11) 0.0229(13) 0.0297(13) 0.0018(10) 0.0037(9) 0.0025(9)
C9 0.0277(11) 0.0229(12) 0.0270(13) 0.0023(10) 0.0053(9) 0.0015(10)
C10 0.0221(10) 0.0220(12) 0.0254(13) 0.0004(9) -0.0004(9) 0.0019(9)
C11 0.0311(12) 0.0229(13) 0.0343(15) 0.0040(11) 0.0021(10) 0.0024(10)
C12 0.0320(12) 0.0248(13) 0.0292(14) 0.0017(11) -0.0024(10) 0.0024(10)
C13 0.0237(10) 0.0234(12) 0.0254(12) -0.0025(10) -0.0022(9) 0.0018(9)
C14 0.0195(10) 0.0178(11) 0.0273(12) 0.0010(9) -0.0033(8) 0.0002(8)
C15 0.0280(11) 0.0298(14) 0.0267(13) -0.0015(10) 0.0000(9) 0.0008(10)
C16 0.0439(15) 0.0271(14) 0.0341(15) -0.0043(12) -0.0039(12) 0.0007(12)
C17 0.0468(16) 0.0394(17) 0.0414(17) -0.0102(14) 0.0024(13) 0.0111(13)
O1 0.0316(8) 0.0234(9) 0.0261(9) -0.0022(7) -0.0023(7) 0.0009(7)
O2 0.0386(9) 0.0164(9) 0.0306(10) 0.0028(7) -0.0001(7) 0.0011(7)
O3 0.0367(9) 0.0201(9) 0.0275(9) 0.0021(7) -0.0044(7) 0.0000(7)
O4 0.0240(7) 0.0176(8) 0.0277(9) 0.0020(7) 0.0034(6) 0.0004(6)
O5 0.0415(9) 0.0203(10) 0.0365(11) 0.0003(8) 0.0045(8) 0.0013(8)
O6 0.0532(11) 0.0248(10) 0.0437(12) 0.0085(9) 0.0167(9) 0.0014(9)
C1A 0.0163(9) 0.0189(11) 0.0257(12) -0.0006(9) -0.0014(8) 0.0012(8)
C1A' 0.0330(12) 0.0260(13) 0.0258(13) 0.0057(11) 0.0021(9) -0.0043(10)
C2A 0.0191(9) 0.0227(12) 0.0203(11) 0.0009(9) 0.0005(8) 0.0011(8)
C2A' 0.0530(16) 0.0149(12) 0.0297(14) -0.0005(10) 0.0030(11) 0.0037(11)
C3A 0.0240(11) 0.0185(12) 0.0242(12) 0.0020(10) -0.0025(9) -0.0004(9)
C3A' 0.0393(13) 0.0259(14) 0.0254(13) 0.0018(10) 0.0061(10) -0.0046(11)
C4A 0.0203(10) 0.0183(11) 0.0236(12) -0.0034(9) -0.0034(8) 0.0020(8)
C5A 0.0190(9) 0.0234(12) 0.0225(11) -0.0002(10) -0.0015(8) -0.0005(9)
C6A 0.0188(9) 0.0187(11) 0.0242(12) 0.0007(9) -0.0016(8) -0.0013(8)
C7A 0.0201(10) 0.0189(12) 0.0253(12) 0.0019(10) 0.0009(8) 0.0004(9)
C8A 0.0221(10) 0.0208(12) 0.0250(12) 0.0012(10) -0.0014(9) 0.0028(9)
C9A 0.0248(11) 0.0215(12) 0.0232(12) -0.0004(10) -0.0025(9) 0.0005(9)
C10A 0.0202(10) 0.0206(12) 0.0241(12) -0.0005(9) 0.0017(8) 0.0004(8)
C11A 0.0254(11) 0.0199(12) 0.0273(13) 0.0009(10) 0.0020(9) 0.0002(9)
C12A 0.0241(11) 0.0241(13) 0.0292(13) 0.0027(10) -0.0004(9) -0.0002(9)
C13A 0.0203(10) 0.0246(13) 0.0243(12) 0.0049(10) 0.0017(8) 0.0009(9)
C14A 0.0177(9) 0.0189(11) 0.0229(12) 0.0007(9) 0.0036(8) 0.0006(8)
C15A 0.0293(11) 0.0289(14) 0.0265(13) 0.0025(10) -0.0042(9) 0.0015(10)
C16A 0.0350(13) 0.0251(14) 0.0389(15) 0.0040(12) -0.0038(11) 0.0049(10)
C17A 0.0547(18) 0.0376(17) 0.060(2) 0.0204(16) 0.0061(15) 0.0048(14)
O1' 0.0331(8) 0.0240(9) 0.0239(9) 0.0030(7) 0.0070(7) 0.0014(7)
O2' 0.0346(8) 0.0159(8) 0.0264(9) -0.0033(7) 0.0021(7) 0.0015(7)
O3' 0.0314(8) 0.0210(8) 0.0241(9) -0.0010(7) 0.0058(6) -0.0011(7)
O4' 0.0248(7) 0.0183(8) 0.0231(8) -0.0001(7) -0.0015(6) 0.0028(6)
O5' 0.0340(8) 0.0194(9) 0.0297(10) 0.0001(7) -0.0029(7) 0.0022(7)
O6' 0.0429(10) 0.0230(9) 0.0305(10) -0.0031(8) -0.0045(8) 0.0002(8)

loop_
_atom_type_symbol
_atom_type_description
_atom_type_scat_dispersion_real
_atom_type_scat_dispersion_imag
_atom_type_scat_source
C C 0.0137 0.0067 'International Tables Vol C Tables 4.2.6.8 and 6.1.1.4'
H H 0.0000 0.0000 'International Tables Vol C Tables 4.2.6.8 and 6.1.1.4'
O O 0.0389 0.0241 'International Tables Vol C Tables 4.2.6.8 and 6.1.1.4'

loop_
_geom_angle_atom_site_label_1
_geom_angle_atom_site_label_2
_geom_angle_atom_site_label_3
_geom_angle
_geom_angle_site_symmetry_1
_geom_angle_site_symmetry_3
_geom_angle_publ_flag
C2 C1 C6 118.9(2) . . ?
C2 C1 C7 120.3(2) . . ?
C6 C1 C7 120.8(2) . . ?
H1'A C1' H1'B 109.5 . . ?
H1'A C1' H1'C 109.5 . . ?
H1'B C1' H1'C 109.5 . . ?
O1 C1' H1'A 109.5 . . ?
O1 C1' H1'B 109.5 . . ?
O1 C1' H1'C 109.5 . . ?
C1 C2 C3 120.6(2) . . ?
O1 C2 C1 116.6(2) . . ?
O1 C2 C3 122.8(2) . . ?
H2'A C2' H2'B 109.5 . . ?
H2'A C2' H2'C 109.5 . . ?
H2'B C2' H2'C 109.5 . . ?
O2 C2' H2'A 109.5 . . ?
O2 C2' H2'B 109.5 . . ?
O2 C2' H2'C 109.5 . . ?
C2 C3 H3 120.1 . . ?
C4 C3 C2 119.8(2) . . ?
C4 C3 H3 120.1 . . ?
H3'A C3' H3'B 109.5 . . ?
H3'A C3' H3'C 109.5 . . ?
H3'B C3' H3'C 109.5 . . ?
O3 C3' H3'A 109.5 . . ?
O3 C3' H3'B 109.5 . . ?
O3 C3' H3'C 109.5 . . ?
C3 C4 C5 120.2(2) . . ?
O2 C4 C3 124.2(2) . . ?
O2 C4 C5 115.5(2) . . ?
C6 C5 C4 119.2(2) . . ?
O3 C5 C4 115.5(2) . . ?
O3 C5 C6 125.3(2) . . ?
C1 C6 H6 119.4 . . ?
C5 C6 C1 121.3(2) . . ?
C5 C6 H6 119.4 . . ?
C1 C7 H7 108.8 . . ?
C1 C7 C8 112.22(19) . . ?
C8 C7 H7 108.8 . . ?
O4 C7 C1 106.49(19) . . ?
O4 C7 H7 108.8 . . ?
O4 C7 C8 111.54(19) . . ?
C7 C8 H8A 109.3 . . ?
C7 C8 H8B 109.3 . . ?
C7 C8 C9 111.41(19) . . ?
H8A C8 H8B 108.0 . . ?
C9 C8 H8A 109.3 . . ?
C9 C8 H8B 109.3 . . ?
C8 C9 H9A 109.8 . . ?
C8 C9 H9B 109.8 . . ?
H9A C9 H9B 108.3 . . ?
C10 C9 C8 109.3(2) . . ?
C10 C9 H9A 109.8 . . ?
C10 C9 H9B 109.8 . . ?
C11 C10 C9 119.3(2) . . ?
C14 C10 C9 122.0(2) . . ?
C14 C10 C11 118.7(2) . . ?
O5 C11 C10 117.5(2) . . ?
O6 C11 C10 126.6(3) . . ?
O6 C11 O5 115.9(2) . . ?
C13 C12 C16 128.3(2) . . ?
C13 C12 O5 121.7(2) . . ?
O5 C12 C16 110.0(2) . . ?
C12 C13 C14 116.7(2) . . ?
C12 C13 C15 123.9(2) . . ?
C14 C13 C15 119.4(2) . . ?
C10 C14 C13 122.9(2) . . ?
O4 C14 C10 123.7(2) . . ?
O4 C14 C13 113.4(2) . . ?
C13 C15 H15A 109.5 . . ?
C13 C15 H15B 109.5 . . ?
C13 C15 H15C 109.5 . . ?
H15A C15 H15B 109.5 . . ?
H15A C15 H15C 109.5 . . ?
H15B C15 H15C 109.5 . . ?
C12 C16 H16A 108.9 . . ?
C12 C16 H16B 108.9 . . ?
C12 C16 C17 113.5(2) . . ?
H16A C16 H16B 107.7 . . ?
C17 C16 H16A 108.9 . . ?
C17 C16 H16B 108.9 . . ?
C16 C17 H17A 109.5 . . ?
C16 C17 H17B 109.5 . . ?
C16 C17 H17C 109.5 . . ?
H17A C17 H17B 109.5 . . ?
H17A C17 H17C 109.5 . . ?
H17B C17 H17C 109.5 . . ?
C2 O1 C1' 117.7(2) . . ?
C4 O2 C2' 117.64(19) . . ?
C5 O3 C3' 116.47(19) . . ?
C14 O4 C7 118.29(18) . . ?
C12 O5 C11 122.5(2) . . ?
C2A C1A C6A 118.8(2) . . ?
C2A C1A C7A 119.7(2) . . ?
C6A C1A C7A 121.5(2) . . ?
H1AA C1A' H1AB 109.5 . . ?
H1AA C1A' H1AC 109.5 . . ?
H1AB C1A' H1AC 109.5 . . ?
O1' C1A' H1AA 109.5 . . ?
O1' C1A' H1AB 109.5 . . ?
O1' C1A' H1AC 109.5 . . ?
C1A C2A C3A 120.9(2) . . ?
O1' C2A C1A 115.9(2) . . ?
O1' C2A C3A 123.2(2) . . ?
H2AA C2A' H2AB 109.5 . . ?
H2AA C2A' H2AC 109.5 . . ?
H2AB C2A' H2AC 109.5 . . ?
O2' C2A' H2AA 109.5 . . ?
O2' C2A' H2AB 109.5 . . ?
O2' C2A' H2AC 109.5 . . ?
C2A C3A H3A 120.3 . . ?
C4A C3A C2A 119.5(2) . . ?
C4A C3A H3A 120.3 . . ?
H3AA C3A' H3AB 109.5 . . ?
H3AA C3A' H3AC 109.5 . . ?
H3AB C3A' H3AC 109.5 . . ?
O3' C3A' H3AA 109.5 . . ?
O3' C3A' H3AB 109.5 . . ?
O3' C3A' H3AC 109.5 . . ?
C3A C4A C5A 120.2(2) . . ?
O2' C4A C3A 124.3(2) . . ?
O2' C4A C5A 115.5(2) . . ?
C6A C5A C4A 119.5(2) . . ?
O3' C5A C4A 115.0(2) . . ?
O3' C5A C6A 125.5(2) . . ?
C1A C6A H6A 119.4 . . ?
C5A C6A C1A 121.1(2) . . ?
C5A C6A H6A 119.4 . . ?
C1A C7A H7A 108.9 . . ?
C1A C7A C8A 111.94(18) . . ?
C8A C7A H7A 108.9 . . ?
O4' C7A C1A 106.94(18) . . ?
O4' C7A H7A 108.9 . . ?
O4' C7A C8A 111.23(18) . . ?
C7A C8A H8AA 109.4 . . ?
C7A C8A H8AB 109.4 . . ?
C7A C8A C9A 111.37(18) . . ?
H8AA C8A H8AB 108.0 . . ?
C9A C8A H8AA 109.4 . . ?
C9A C8A H8AB 109.4 . . ?
C8A C9A H9AA 109.7 . . ?
C8A C9A H9AB 109.7 . . ?
H9AA C9A H9AB 108.2 . . ?
C10A C9A C8A 109.83(19) . . ?
C10A C9A H9AA 109.7 . . ?
C10A C9A H9AB 109.7 . . ?
C11A C10A C9A 118.6(2) . . ?
C14A C10A C9A 122.4(2) . . ?
C14A C10A C11A 119.0(2) . . ?
O5' C11A C10A 117.3(2) . . ?
O6' C11A C10A 126.0(2) . . ?
O6' C11A O5' 116.7(2) . . ?
C13A C12A C16A 127.6(2) . . ?
C13A C12A O5' 121.8(2) . . ?
O5' C12A C16A 110.6(2) . . ?
C12A C13A C14A 116.8(2) . . ?
C12A C13A C15A 124.3(2) . . ?
C14A C13A C15A 118.8(2) . . ?
C10A C14A C13A 122.4(2) . . ?
O4' C14A C10A 123.8(2) . . ?
O4' C14A C13A 113.8(2) . . ?
C13A C15A H15D 109.5 . . ?
C13A C15A H15E 109.5 . . ?
C13A C15A H15F 109.5 . . ?
H15D C15A H15E 109.5 . . ?
H15D C15A H15F 109.5 . . ?
H15E C15A H15F 109.5 . . ?
C12A C16A H16C 109.1 . . ?
C12A C16A H16D 109.1 . . ?
C12A C16A C17A 112.6(2) . . ?
H16C C16A H16D 107.8 . . ?
C17A C16A H16C 109.1 . . ?
C17A C16A H16D 109.1 . . ?
C16A C17A H17D 109.5 . . ?
C16A C17A H17E 109.5 . . ?
C16A C17A H17F 109.5 . . ?
H17D C17A H17E 109.5 . . ?
H17D C17A H17F 109.5 . . ?
H17E C17A H17F 109.5 . . ?
C2A O1' C1A' 117.45(19) . . ?
C4A O2' C2A' 117.11(19) . . ?
C5A O3' C3A' 116.38(19) . . ?
C14A O4' C7A 117.08(18) . . ?
C12A O5' C11A 122.62(19) . . ?

loop_
_geom_bond_atom_site_label_1
_geom_bond_atom_site_label_2
_geom_bond_distance
_geom_bond_site_symmetry_2
_geom_bond_publ_flag
C1 C2 1.390(3) . ?
C1 C6 1.402(3) . ?
C1 C7 1.508(3) . ?
C1' H1'A 0.9800 . ?
C1' H1'B 0.9800 . ?
C1' H1'C 0.9800 . ?
C1' O1 1.434(3) . ?
C2 C3 1.395(4) . ?
C2 O1 1.381(3) . ?
C2' H2'A 0.9800 . ?
C2' H2'B 0.9800 . ?
C2' H2'C 0.9800 . ?
C2' O2 1.423(3) . ?
C3 H3 0.9500 . ?
C3 C4 1.389(3) . ?
C3' H3'A 0.9800 . ?
C3' H3'B 0.9800 . ?
C3' H3'C 0.9800 . ?
C3' O3 1.437(3) . ?
C4 C5 1.403(3) . ?
C4 O2 1.369(3) . ?
C5 C6 1.381(3) . ?
C5 O3 1.373(3) . ?
C6 H6 0.9500 . ?
C7 H7 1.0000 . ?
C7 C8 1.515(3) . ?
C7 O4 1.457(3) . ?
C8 H8A 0.9900 . ?
C8 H8B 0.9900 . ?
C8 C9 1.519(3) . ?
C9 H9A 0.9900 . ?
C9 H9B 0.9900 . ?
C9 C10 1.495(3) . ?
C10 C11 1.427(4) . ?
C10 C14 1.361(3) . ?
C11 O5 1.393(3) . ?
C11 O6 1.219(3) . ?
C12 C13 1.351(4) . ?
C12 C16 1.504(4) . ?
C12 O5 1.374(3) . ?
C13 C14 1.443(3) . ?
C13 C15 1.498(4) . ?
C14 O4 1.354(3) . ?
C15 H15A 0.9800 . ?
C15 H15B 0.9800 . ?
C15 H15C 0.9800 . ?
C16 H16A 0.9900 . ?
C16 H16B 0.9900 . ?
C16 C17 1.516(4) . ?
C17 H17A 0.9800 . ?
C17 H17B 0.9800 . ?
C17 H17C 0.9800 . ?
C1A C2A 1.391(3) . ?
C1A C6A 1.397(3) . ?
C1A C7A 1.505(3) . ?
C1A' H1AA 0.9800 . ?
C1A' H1AB 0.9800 . ?
C1A' H1AC 0.9800 . ?
C1A' O1' 1.433(3) . ?
C2A C3A 1.397(3) . ?
C2A O1' 1.378(3) . ?
C2A' H2AA 0.9800 . ?
C2A' H2AB 0.9800 . ?
C2A' H2AC 0.9800 . ?
C2A' O2' 1.427(3) . ?
C3A H3A 0.9500 . ?
C3A C4A 1.389(3) . ?
C3A' H3AA 0.9800 . ?
C3A' H3AB 0.9800 . ?
C3A' H3AC 0.9800 . ?
C3A' O3' 1.426(3) . ?
C4A C5A 1.402(3) . ?
C4A O2' 1.363(3) . ?
C5A C6A 1.382(3) . ?
C5A O3' 1.376(3) . ?
C6A H6A 0.9500 . ?
C7A H7A 1.0000 . ?
C7A C8A 1.522(3) . ?
C7A O4' 1.455(3) . ?
C8A H8AA 0.9900 . ?
C8A H8AB 0.9900 . ?
C8A C9A 1.531(3) . ?
C9A H9AA 0.9900 . ?
C9A H9AB 0.9900 . ?
C9A C10A 1.503(3) . ?
C10A C11A 1.429(3) . ?
C10A C14A 1.368(3) . ?
C11A O5' 1.385(3) . ?
C11A O6' 1.215(3) . ?
C12A C13A 1.345(4) . ?
C12A C16A 1.499(3) . ?
C12A O5' 1.380(3) . ?
C13A C14A 1.446(3) . ?
C13A C15A 1.503(3) . ?
C14A O4' 1.350(3) . ?
C15A H15D 0.9800 . ?
C15A H15E 0.9800 . ?
C15A H15F 0.9800 . ?
C16A H16C 0.9900 . ?
C16A H16D 0.9900 . ?
C16A C17A 1.504(4) . ?
C17A H17D 0.9800 . ?
C17A H17E 0.9800 . ?
C17A H17F 0.9800 . ?

loop_
_geom_torsion_atom_site_label_1
_geom_torsion_atom_site_label_2
_geom_torsion_atom_site_label_3
_geom_torsion_atom_site_label_4
_geom_torsion
_geom_torsion_site_symmetry_1
_geom_torsion_site_symmetry_2
_geom_torsion_site_symmetry_3
_geom_torsion_site_symmetry_4
_geom_torsion_publ_flag
C1 C2 C3 C4 0.7(3) . . . . ?
C1 C2 O1 C1' 165.1(2) . . . . ?
C1 C7 C8 C9 175.0(2) . . . . ?
C1 C7 O4 C14 -157.44(18) . . . . ?
C2 C1 C6 C5 -1.1(3) . . . . ?
C2 C1 C7 C8 93.8(3) . . . . ?
C2 C1 C7 O4 -143.85(19) . . . . ?
C2 C3 C4 C5 -1.2(3) . . . . ?
C2 C3 C4 O2 178.5(2) . . . . ?
C3 C2 O1 C1' -15.3(3) . . . . ?
C3 C4 C5 C6 0.5(3) . . . . ?
C3 C4 C5 O3 180.0(2) . . . . ?
C3 C4 O2 C2' 12.7(3) . . . . ?
C4 C5 C6 C1 0.7(3) . . . . ?
C4 C5 O3 C3' -174.3(2) . . . . ?
C5 C4 O2 C2' -167.6(2) . . . . ?
C6 C1 C2 C3 0.5(3) . . . . ?
C6 C1 C2 O1 -179.97(19) . . . . ?
C6 C1 C7 C8 -85.1(3) . . . . ?
C6 C1 C7 O4 37.2(3) . . . . ?
C6 C5 O3 C3' 5.1(3) . . . . ?
C7 C1 C2 C3 -178.5(2) . . . . ?
C7 C1 C2 O1 1.1(3) . . . . ?
C7 C1 C6 C5 177.8(2) . . . . ?
C7 C8 C9 C10 -47.7(3) . . . . ?
C8 C7 O4 C14 -34.7(3) . . . . ?
C8 C9 C10 C11 -155.9(2) . . . . ?
C8 C9 C10 C14 21.5(3) . . . . ?
C9 C10 C11 O5 176.7(2) . . . . ?
C9 C10 C11 O6 -1.7(4) . . . . ?
C9 C10 C14 C13 -179.2(2) . . . . ?
C9 C10 C14 O4 -0.6(3) . . . . ?
C10 C11 O5 C12 2.3(3) . . . . ?
C10 C14 O4 C7 7.3(3) . . . . ?
C11 C10 C14 C13 -1.8(3) . . . . ?
C11 C10 C14 O4 176.8(2) . . . . ?
C12 C13 C14 C10 2.9(3) . . . . ?
C12 C13 C14 O4 -175.8(2) . . . . ?
C13 C12 C16 C17 113.6(3) . . . . ?
C13 C12 O5 C11 -1.2(4) . . . . ?
C13 C14 O4 C7 -173.97(17) . . . . ?
C14 C10 C11 O5 -0.8(3) . . . . ?
C14 C10 C11 O6 -179.2(2) . . . . ?
C15 C13 C14 C10 -176.9(2) . . . . ?
C15 C13 C14 O4 4.4(3) . . . . ?
C16 C12 C13 C14 178.0(2) . . . . ?
C16 C12 C13 C15 -2.2(4) . . . . ?
C16 C12 O5 C11 179.3(2) . . . . ?
O1 C2 C3 C4 -178.85(19) . . . . ?
O2 C4 C5 C6 -179.2(2) . . . . ?
O2 C4 C5 O3 0.3(3) . . . . ?
O3 C5 C6 C1 -178.7(2) . . . . ?
O4 C7 C8 C9 55.6(3) . . . . ?
O5 C12 C13 C14 -1.4(3) . . . . ?
O5 C12 C13 C15 178.4(2) . . . . ?
O5 C12 C16 C17 -67.0(3) . . . . ?
O6 C11 O5 C12 -179.1(2) . . . . ?
C1A C2A C3A C4A 0.5(3) . . . . ?
C1A C2A O1' C1A' 165.91(19) . . . . ?
C1A C7A C8A C9A 176.79(19) . . . . ?
C1A C7A O4' C14A -164.49(17) . . . . ?
C2A C1A C6A C5A -1.9(3) . . . . ?
C2A C1A C7A C8A 89.3(2) . . . . ?
C2A C1A C7A O4' -148.61(18) . . . . ?
C2A C3A C4A C5A -1.2(3) . . . . ?
C2A C3A C4A O2' 178.06(19) . . . . ?
C3A C2A O1' C1A' -14.4(3) . . . . ?
C3A C4A C5A C6A 0.3(3) . . . . ?
C3A C4A C5A O3' 179.71(18) . . . . ?
C3A C4A O2' C2A' 10.8(3) . . . . ?
C4A C5A C6A C1A 1.2(3) . . . . ?
C4A C5A O3' C3A' -173.54(19) . . . . ?
C5A C4A O2' C2A' -170.0(2) . . . . ?
C6A C1A C2A C3A 1.0(3) . . . . ?
C6A C1A C2A O1' -179.27(18) . . . . ?
C6A C1A C7A C8A -88.8(2) . . . . ?
C6A C1A C7A O4' 33.3(3) . . . . ?
C6A C5A O3' C3A' 5.8(3) . . . . ?
C7A C1A C2A C3A -177.12(19) . . . . ?
C7A C1A C2A O1' 2.6(3) . . . . ?
C7A C1A C6A C5A 176.24(18) . . . . ?
C7A C8A C9A C10A -42.7(3) . . . . ?
C8A C7A O4' C14A -42.0(2) . . . . ?
C8A C9A C10A C11A -163.3(2) . . . . ?
C8A C9A C10A C14A 15.3(3) . . . . ?
C9A C10A C11A O5' -178.52(19) . . . . ?
C9A C10A C11A O6' 1.2(4) . . . . ?
C9A C10A C14A C13A -179.8(2) . . . . ?
C9A C10A C14A O4' 0.3(3) . . . . ?
C10A C11A O5' C12A -1.6(3) . . . . ?
C10A C14A O4' C7A 13.5(3) . . . . ?
C11A C10A C14A C13A -1.2(3) . . . . ?
C11A C10A C14A O4' 178.9(2) . . . . ?
C12A C13A C14A C10A -1.8(3) . . . . ?
C12A C13A C14A O4' 178.11(19) . . . . ?
C13A C12A C16A C17A -93.7(3) . . . . ?
C13A C12A O5' C11A -1.5(3) . . . . ?
C13A C14A O4' C7A -166.44(17) . . . . ?
C14A C10A C11A O5' 2.8(3) . . . . ?
C14A C10A C11A O6' -177.4(2) . . . . ?
C15A C13A C14A C10A -179.6(2) . . . . ?
C15A C13A C14A O4' 0.3(3) . . . . ?
C16A C12A C13A C14A -178.2(2) . . . . ?
C16A C12A C13A C15A -0.5(4) . . . . ?
C16A C12A O5' C11A 179.7(2) . . . . ?
O1' C2A C3A C4A -179.22(19) . . . . ?
O2' C4A C5A C6A -178.94(19) . . . . ?
O2' C4A C5A O3' 0.4(3) . . . . ?
O3' C5A C6A C1A -178.11(19) . . . . ?
O4' C7A C8A C9A 57.2(3) . . . . ?
O5' C12A C13A C14A 3.1(3) . . . . ?
O5' C12A C13A C15A -179.2(2) . . . . ?
O5' C12A C16A C17A 85.1(3) . . . . ?
O6' C11A O5' C12A 178.6(2) . . . . ?
